data_7053952
loop_
_publ_author_name
'Ning, Wei-Hua'
'Chen, Xuan-Rong'
'Liu, Jian-Lan'
'Guo, Ping-Chun'
'Ren, Xiao-Ming'

_publ_section_title
;
 Two magnetic phase transitions, driven by symmetry breaking and
 isostructural phase transitions, in a nickel-bis-dithiolene spin system
;
_journal_issue 1
_journal_name_full 'New Journal of Chemistry'
_journal_page_first 179
_journal_paper_doi 10.1039/c3nj01101a
_journal_volume 38
_journal_year 2014
_chemical_formula_sum 'C16 H5 D6 N6 Ni S4'
_chemical_formula_weight 480.29
_chemical_name_systematic
; 
 ? 
;
_space_group_IT_number 14
_symmetry_space_group_name_Hall '-P 2yn'
_symmetry_space_group_name_H-M 'P 1 21/n 1'
_atom_sites_solution_hydrogens geom
_atom_sites_solution_primary direct
_atom_sites_solution_secondary difmap
_audit_creation_method SHELXL-97
_cell_angle_alpha 90.00
_cell_angle_beta 99.912(3)
_cell_angle_gamma 90.00
_cell_formula_units_Z 4
_cell_length_a 7.9131(8)
_cell_length_b 17.7611(19)
_cell_length_c 14.9879(18)
_cell_measurement_temperature 296(2)
_cell_volume 2075.0(4)
_computing_structure_refinement 'SHELXL-97 (Sheldrick, 1997)'
_computing_structure_solution 'SHELXS-97 (Sheldrick, 1990)'
_diffrn_ambient_temperature 296(2)
_diffrn_measured_fraction_theta_full 0.993
_diffrn_measured_fraction_theta_max 0.993
_diffrn_radiation_monochromator graphite
_diffrn_radiation_source 'fine-focus sealed tube'
_diffrn_radiation_type MoK\a
_diffrn_radiation_wavelength 0.71073
_diffrn_reflns_av_R_equivalents 0.0707
_diffrn_reflns_av_sigmaI/netI 0.0673
_diffrn_reflns_limit_h_max 10
_diffrn_reflns_limit_h_min -10
_diffrn_reflns_limit_k_max 22
_diffrn_reflns_limit_k_min -23
_diffrn_reflns_limit_l_max 19
_diffrn_reflns_limit_l_min -18
_diffrn_reflns_number 28961
_diffrn_reflns_theta_full 27.49
_diffrn_reflns_theta_max 27.49
_diffrn_reflns_theta_min 1.79
_exptl_absorpt_coefficient_mu 1.351
_exptl_crystal_density_diffrn 1.537
_exptl_crystal_density_method 'not measured'
_exptl_crystal_F_000 964
_refine_diff_density_max 0.854
_refine_diff_density_min -0.439
_refine_diff_density_rms 0.101
_refine_ls_extinction_method none
_refine_ls_goodness_of_fit_ref 0.999
_refine_ls_hydrogen_treatment mixed
_refine_ls_matrix_type full
_refine_ls_number_parameters 244
_refine_ls_number_reflns 4739
_refine_ls_number_restraints 0
_refine_ls_restrained_S_all 0.999
_refine_ls_R_factor_all 0.1512
_refine_ls_R_factor_gt 0.0619
_refine_ls_shift/su_max 0.002
_refine_ls_shift/su_mean 0.000
_refine_ls_structure_factor_coef Fsqd
_refine_ls_weighting_details 'calc w=1/[\s^2^(Fo^2^)+(0.0953P)^2^+1.0367P] where P=(Fo^2^+2Fc^2^)/3'
_refine_ls_weighting_scheme calc
_refine_ls_wR_factor_gt 0.1549
_refine_ls_wR_factor_ref 0.1955
_reflns_number_gt 2300
_reflns_number_total 4739
_reflns_threshold_expression >2sigma(I)
_cod_data_source_file c3nj01101a.txt
_cod_data_source_block 1
_cod_original_sg_symbol_H-M P21/n
_cod_database_code 7053952

loop_
_symmetry_equiv_pos_as_xyz
'x, y, z'
'-x+1/2, y+1/2, -z+1/2'
'-x, -y, -z'
'x-1/2, -y-1/2, z-1/2'

loop_
_atom_site_label
_atom_site_type_symbol
_atom_site_fract_x
_atom_site_fract_y
_atom_site_fract_z
_atom_site_U_iso_or_equiv
_atom_site_adp_type
_atom_site_occupancy
_atom_site_symmetry_multiplicity
_atom_site_calc_flag
_atom_site_refinement_flags
Ni1 Ni 0.75138(7) 0.03686(3) 0.51919(5) 0.0728(3) Uani 1 1 d .
S1 S 0.70049(18) 0.07803(7) 0.64621(9) 0.0835(4) Uani 1 1 d .
S2 S 0.68513(15) -0.07544(7) 0.54956(9) 0.0775(4) Uani 1 1 d .
S3 S 0.83127(18) 0.14859(8) 0.49216(11) 0.0944(5) Uani 1 1 d .
S4 S 0.79908(16) -0.00399(8) 0.39145(10) 0.0824(4) Uani 1 1 d .
N1 N 0.5729(10) 0.0076(3) 0.8585(4) 0.140(2) Uani 1 1 d .
N2 N 0.5543(8) -0.1861(3) 0.7357(5) 0.142(2) Uani 1 1 d .
N3 N 1.0253(8) 0.2561(4) 0.3249(5) 0.149(2) Uani 1 1 d .
N4 N 0.9811(7) 0.0575(4) 0.1924(4) 0.125(2) Uani 1 1 d .
N5 N 0.5351(11) 0.6238(3) 0.5524(4) 0.131(2) Uani 1 1 d .
N6 N 0.6872(11) 0.6291(6) 0.5084(6) 0.180(4) Uani 1 1 d .
C1 C 0.6045(8) 0.0049(3) 0.7872(5) 0.0971(17) Uani 1 1 d .
C2 C 0.6427(6) -0.0010(3) 0.6979(4) 0.0774(13) Uani 1 1 d .
C3 C 0.6362(5) -0.0680(3) 0.6552(3) 0.0726(13) Uani 1 1 d .
C4 C 0.5903(7) -0.1339(3) 0.6997(4) 0.0949(16) Uani 1 1 d .
C5 C 0.9656(8) 0.2054(4) 0.3525(5) 0.1091(19) Uani 1 1 d .
C6 C 0.8923(6) 0.1405(4) 0.3892(4) 0.0893(16) Uani 1 1 d .
C7 C 0.8779(6) 0.0740(4) 0.3443(4) 0.0835(15) Uani 1 1 d .
C8 C 0.9335(7) 0.0646(4) 0.2591(5) 0.0968(18) Uani 1 1 d .
C9 C 0.3826(16) 0.5885(5) 0.5115(6) 0.154(3) Uani 1 1 d .
H9A H 0.3716(16) 0.5702(5) 0.4526(6) 0.185 Uiso 1 1 d R
C10 C 0.2596(15) 0.5816(5) 0.5554(7) 0.151(3) Uani 1 1 d .
H10A H 0.1581(15) 0.5580(5) 0.5295(7) 0.182 Uiso 1 1 d R
C11 C 0.2791(15) 0.6092(5) 0.6402(7) 0.175(4) Uani 1 1 d .
H11A H 0.1929(15) 0.6019(5) 0.6744(7) 0.210 Uiso 1 1 d R
C12 C 0.4274(15) 0.6488(4) 0.6778(6) 0.147(3) Uani 1 1 d .
H12A H 0.4365(15) 0.6700(4) 0.7351(6) 0.176 Uiso 1 1 d R
C13 C 0.5495(13) 0.6556(5) 0.6335(6) 0.139(3) Uani 1 1 d .
H13A H 0.6476(13) 0.6825(5) 0.6575(6) 0.166 Uiso 1 1 d R
C14 C 0.8306(12) 0.6840(8) 0.4124(8) 0.265(8) Uani 1 1 d .
D14A D 0.8336 0.7246 0.3704 0.398 Uiso 1 1 d R
D14B D 0.8326 0.6368 0.3814 0.398 Uiso 1 1 d R
D14C D 0.9287 0.6872 0.4599 0.398 Uiso 1 1 d R
C15 C 0.6809(11) 0.6889(8) 0.4496(7) 0.165(4) Uani 1 1 d .
C16 C 0.5408(10) 0.7355(3) 0.4347(4) 0.118(2) Uani 1 1 d .
D16A D 0.4622 0.7214 0.4739 0.177 Uiso 1 1 calc R
D16B D 0.4852 0.7313 0.3727 0.177 Uiso 1 1 calc R
D16C D 0.5771 0.7866 0.4470 0.177 Uiso 1 1 calc R

loop_
_atom_site_aniso_label
_atom_site_aniso_U_11
_atom_site_aniso_U_22
_atom_site_aniso_U_33
_atom_site_aniso_U_23
_atom_site_aniso_U_13
_atom_site_aniso_U_12
Ni1 0.0569(4) 0.0757(5) 0.0839(5) 0.0048(3) 0.0070(3) 0.0057(3)
S1 0.0915(9) 0.0732(8) 0.0822(9) -0.0008(7) 0.0051(7) 0.0008(7)
S2 0.0651(7) 0.0748(8) 0.0927(9) -0.0060(7) 0.0138(6) 0.0019(6)
S3 0.0867(9) 0.0805(9) 0.1197(12) 0.0080(8) 0.0286(8) 0.0035(7)
S4 0.0661(8) 0.0941(10) 0.0871(9) 0.0060(7) 0.0131(6) 0.0051(7)
N1 0.224(7) 0.111(4) 0.089(4) 0.006(3) 0.039(4) 0.021(4)
N2 0.181(6) 0.091(4) 0.177(6) 0.004(4) 0.094(5) -0.014(4)
N3 0.145(5) 0.129(5) 0.179(6) 0.048(5) 0.049(4) -0.016(4)
N4 0.113(4) 0.177(6) 0.085(4) 0.030(4) 0.017(3) -0.011(4)
N5 0.181(6) 0.119(4) 0.091(4) -0.008(3) 0.020(4) 0.048(5)
N6 0.160(7) 0.246(10) 0.120(6) -0.057(6) -0.019(5) 0.104(7)
C1 0.122(5) 0.080(4) 0.085(4) 0.000(3) 0.004(4) 0.011(3)
C2 0.066(3) 0.081(3) 0.082(4) 0.003(3) 0.003(2) 0.006(2)
C3 0.055(3) 0.075(3) 0.087(3) 0.003(3) 0.010(2) 0.004(2)
C4 0.089(4) 0.082(4) 0.119(5) -0.004(4) 0.033(3) -0.001(3)
C5 0.085(4) 0.109(5) 0.134(5) 0.028(4) 0.023(4) 0.011(4)
C6 0.058(3) 0.096(4) 0.114(4) 0.032(4) 0.015(3) 0.010(3)
C7 0.050(3) 0.107(4) 0.091(4) 0.031(3) 0.005(2) 0.009(3)
C8 0.065(3) 0.125(5) 0.095(5) 0.027(4) -0.001(3) 0.001(3)
C9 0.202(10) 0.142(7) 0.107(6) -0.044(5) -0.005(6) -0.018(7)
C10 0.221(10) 0.118(6) 0.120(7) -0.016(5) 0.041(7) -0.042(6)
C11 0.288(13) 0.124(6) 0.117(7) -0.005(5) 0.048(7) -0.074(8)
C12 0.233(11) 0.099(5) 0.105(6) -0.021(4) 0.020(7) -0.019(6)
C13 0.171(8) 0.139(6) 0.106(6) -0.046(5) 0.025(5) 0.002(6)
C14 0.120(7) 0.43(2) 0.261(13) -0.185(14) 0.068(8) -0.072(10)
C15 0.101(6) 0.272(14) 0.118(7) -0.101(8) 0.004(5) -0.010(8)
C16 0.161(7) 0.080(4) 0.121(5) -0.016(4) 0.046(5) 0.004(4)

loop_
_atom_type_symbol
_atom_type_description
_atom_type_scat_dispersion_real
_atom_type_scat_dispersion_imag
_atom_type_scat_source
C C 0.0033 0.0016 'International Tables Vol C Tables 4.2.6.8 and 6.1.1.4'
H H 0.0000 0.0000 'International Tables Vol C Tables 4.2.6.8 and 6.1.1.4'
N N 0.0061 0.0033 'International Tables Vol C Tables 4.2.6.8 and 6.1.1.4'
S S 0.1246 0.1234 'International Tables Vol C Tables 4.2.6.8 and 6.1.1.4'
Ni Ni 0.3393 1.1124 'International Tables Vol C Tables 4.2.6.8 and 6.1.1.4'
D D 0.0000 0.0000 'International Tables Vol C Tables 4.2.6.8 and 6.1.1.4'

loop_
_geom_angle_atom_site_label_1
_geom_angle_atom_site_label_2
_geom_angle_atom_site_label_3
_geom_angle
S2 Ni1 S4 87.80(6)
S2 Ni1 S1 92.23(6)
S4 Ni1 S1 179.30(5)
S2 Ni1 S3 177.03(6)
S4 Ni1 S3 92.38(6)
S1 Ni1 S3 87.62(6)
C2 S1 Ni1 103.2(2)
C3 S2 Ni1 103.33(19)
C6 S3 Ni1 103.4(2)
C7 S4 Ni1 103.1(2)
C13 N5 C9 121.5(8)
C13 N5 N6 115.8(8)
C9 N5 N6 122.8(7)
C15 N6 N5 113.3(7)
N1 C1 C2 178.2(7)
C3 C2 C1 120.9(5)
C3 C2 S1 120.3(4)
C1 C2 S1 118.9(4)
C2 C3 C4 119.7(5)
C2 C3 S2 120.9(4)
C4 C3 S2 119.3(4)
N2 C4 C3 179.5(8)
N3 C5 C6 178.8(8)
C7 C6 C5 120.9(6)
C7 C6 S3 120.8(4)
C5 C6 S3 118.3(5)
C6 C7 C8 122.1(5)
C6 C7 S4 120.3(5)
C8 C7 S4 117.5(5)
N4 C8 C7 178.5(6)
H9A C9 C10 120.2(6)
H9A C9 N5 120.2(5)
C10 C9 N5 119.6(9)
H10A C10 C9 120.6(6)
H10A C10 C11 120.6(7)
C9 C10 C11 118.7(10)
H11A C11 C10 119.5(7)
H11A C11 C12 119.5(6)
C10 C11 C12 120.9(10)
H12A C12 C13 120.0(6)
H12A C12 C11 120.0(6)
C13 C12 C11 119.9(9)
H13A C13 C12 120.5(6)
H13A C13 N5 120.5(6)
C12 C13 N5 119.0(9)
C15 C14 D14A 109.5
C15 C14 D14B 109.5
D14A C14 D14B 109.5
C15 C14 D14C 109.5
D14A C14 D14C 109.5
D14B C14 D14C 109.5
C16 C15 N6 120.6(9)
C16 C15 C14 133.7(15)
N6 C15 C14 105.6(13)
C15 C16 D16A 109.5
C15 C16 D16B 109.5
D16A C16 D16B 109.5
C15 C16 D16C 109.5
D16A C16 D16C 109.5
D16B C16 D16C 109.5

loop_
_geom_bond_atom_site_label_1
_geom_bond_atom_site_label_2
_geom_bond_distance
Ni1 S2 2.1312(15)
Ni1 S4 2.1408(16)
Ni1 S1 2.1413(16)
Ni1 S3 2.1425(16)
S1 C2 1.703(5)
S2 C3 1.699(5)
S3 C6 1.700(6)
S4 C7 1.719(6)
N1 C1 1.139(8)
N2 C4 1.134(7)
N3 C5 1.129(8)
N4 C8 1.134(8)
N5 C13 1.327(8)
N5 C9 1.404(10)
N5 N6 1.472(11)
N6 C15 1.375(14)
C1 C2 1.427(8)
C2 C3 1.348(7)
C3 C4 1.424(8)
C5 C6 1.441(9)
C6 C7 1.355(8)
C7 C8 1.430(8)
C9 H9A 0.9300
C9 C10 1.271(11)
C10 H10A 0.9300
C10 C11 1.346(11)
C11 H11A 0.9300
C11 C12 1.400(12)
C12 H12A 0.9300
C12 C13 1.268(11)
C13 H13A 0.9300
C14 C15 1.396(11)
C14 D14A 0.9600
C14 D14B 0.9600
C14 D14C 0.9600
C15 C16 1.371(12)
C16 D16A 0.9600
C16 D16B 0.9600
C16 D16C 0.9600
